data_7114902
loop_
_publ_author_name
'Holland, Joanne M.'
'Kilner, Colin A.'
'Thornton-Pett, Mark'
'Halcrow, Malcolm A.'
'McAllister, Judith A.'
'Lu, Zhibao'

_publ_section_title
;
 An unusual abrupt thermal spin-state transition in [FeL2][BF4]2 [L =
 2,6-di(pyrazol-1-yl)pyridine]
;
_journal_issue 6
_journal_name_full 'Chemical Communications'
_journal_page_first 577
_journal_paper_doi 10.1039/b100995h
_journal_year 2001
_chemical_formula_moiety '[C22 H18 Fe N10] 2[B F4]'
_chemical_formula_sum 'C22 H18 B2 F8 Fe N10'
_chemical_formula_weight 651.93
_chemical_name_systematic
; 
Bis-[2,6-dipyrazol-1-ylpyridine]iron(II) ditetrafluoroborate 
;
_space_group_IT_number 4
_symmetry_cell_setting monoclinic
_symmetry_space_group_name_Hall 'P 2yb'
_symmetry_space_group_name_H-M 'P 1 21 1'
_atom_sites_solution_hydrogens geom
_atom_sites_solution_primary direct
_atom_sites_solution_secondary difmap
_audit_creation_method SHELXL-97
_cell_angle_alpha 90.00
_cell_angle_beta 98.0931(12)
_cell_angle_gamma 90.00
_cell_formula_units_Z 2
_cell_length_a 8.4977(3)
_cell_length_b 8.5665(3)
_cell_length_c 18.4299(8)
_cell_measurement_reflns_used 10234
_cell_measurement_temperature 240(2)
_cell_measurement_theta_max 27.53
_cell_measurement_theta_min 1.12
_cell_volume 1328.25(9)
_computing_cell_refinement 'DENZO-SMN (Otwinowski & Minor, 1996)'
_computing_data_collection 'COLLECT (Nonius, 1999)'
_computing_data_reduction 'DENZO-SMN (Otwinowski & Minor, 1996)'
_computing_molecular_graphics 'ORTEX (McArdle, 1995)'
_computing_publication_material 'local program'
_computing_structure_refinement 'SHELXL-97 (Sheldrick, 1997)'
_computing_structure_solution 'SHELXS-97 (Sheldrick, 1990)'
_diffrn_ambient_temperature 240(2)
_diffrn_detector_area_resol_mean 9.091
_diffrn_measured_fraction_theta_full 0.978
_diffrn_measured_fraction_theta_max 0.978
_diffrn_measurement_device_type 'Nonius KappaCCD area detector diffractometer'
_diffrn_measurement_method
;
Detector set at 30mm from sample with different 2theta offsets 
1 degree phi exposures for chi=0 degree settings
1 degree omega exposures for chi=90 degree settings
;
_diffrn_radiation_monochromator graphite
_diffrn_radiation_source 'fine-focus sealed tube'
_diffrn_radiation_type MoK\a
_diffrn_radiation_wavelength 0.71073
_diffrn_reflns_av_R_equivalents 0.0451
_diffrn_reflns_av_sigmaI/netI 0.0673
_diffrn_reflns_limit_h_max 10
_diffrn_reflns_limit_h_min -11
_diffrn_reflns_limit_k_max 11
_diffrn_reflns_limit_k_min -9
_diffrn_reflns_limit_l_max 23
_diffrn_reflns_limit_l_min -20
_diffrn_reflns_number 10234
_diffrn_reflns_theta_full 27.53
_diffrn_reflns_theta_max 27.53
_diffrn_reflns_theta_min 1.12
_exptl_absorpt_coefficient_mu 0.659
_exptl_absorpt_correction_T_max 0.9678
_exptl_absorpt_correction_T_min 0.7427
_exptl_absorpt_correction_type multi-scan
_exptl_absorpt_process_details
;
Using multiple and symmetry-related data measurements via the program SORTAV
See R.H. Blessing, Acta Cryst (1995), A51, 33-38 
;
_exptl_crystal_colour 'Dark brown'
_exptl_crystal_density_diffrn 1.630
_exptl_crystal_density_method 'not measured'
_exptl_crystal_description Plate
_exptl_crystal_F_000 656
_exptl_crystal_size_max 0.48
_exptl_crystal_size_mid 0.28
_exptl_crystal_size_min 0.05
_refine_diff_density_max 0.531
_refine_diff_density_min -0.605
_refine_diff_density_rms 0.173
_refine_ls_abs_structure_details 'Flack H D (1983), Acta Cryst. A39, 876-881'
_refine_ls_abs_structure_Flack 0.006(19)
_refine_ls_extinction_coef 0.024(3)
_refine_ls_extinction_expression Fc^*^=kFc[1+0.001xFc^2^\l^3^/sin(2\q)]^-1/4^
_refine_ls_extinction_method SHELXL
_refine_ls_goodness_of_fit_ref 1.068
_refine_ls_hydrogen_treatment constr
_refine_ls_matrix_type full
_refine_ls_number_parameters 408
_refine_ls_number_reflns 5538
_refine_ls_number_restraints 57
_refine_ls_restrained_S_all 1.103
_refine_ls_R_factor_all 0.0613
_refine_ls_R_factor_gt 0.0462
_refine_ls_shift/su_max 0.005
_refine_ls_shift/su_mean 0.000
_refine_ls_structure_factor_coef Fsqd
_refine_ls_weighting_details 'calc w=1/[\s^2^(Fo^2^)+(0.0524P)^2^+0.5454P] where P=(Fo^2^+2Fc^2^)/3'
_refine_ls_weighting_scheme calc
_refine_ls_wR_factor_gt 0.1086
_refine_ls_wR_factor_ref 0.1240
_reflns_number_gt 4656
_reflns_number_total 5538
_reflns_threshold_expression >2sigma(I)
_cod_data_source_file b100995h.txt
_cod_data_source_block mh37240
_cod_depositor_comments
;
The following automatic conversions were performed:

'_symmetry_cell_setting' value 'Monoclinic' changed to 'monoclinic'
according to
/usr/data/users/saulius/automatic-downloads/retrospective/RSC/lib/dictionaries/cif_core.dic
dictionary named 'cif_core.dic' version 2.4.2 from 2011-04-26.

Automatic conversion script
Id: cif_fix_values 2281 2013-09-26 08:29:07Z andrius 
;
_cod_original_sg_symbol_H-M 'P 21'
_cod_database_code 7114902

loop_
_symmetry_equiv_pos_as_xyz
'x, y, z'
'-x, y+1/2, -z'

loop_
_atom_site_label
_atom_site_type_symbol
_atom_site_fract_x
_atom_site_fract_y
_atom_site_fract_z
_atom_site_U_iso_or_equiv
_atom_site_adp_type
_atom_site_occupancy
_atom_site_symmetry_multiplicity
_atom_site_calc_flag
_atom_site_refinement_flags
_atom_site_disorder_assembly
_atom_site_disorder_group
Fe1 Fe 0.71469(6) 0.84152(6) 0.74661(3) 0.03450(16) Uani 1 1 d . . .
N2 N 0.7092(4) 0.8607(5) 0.64394(16) 0.0359(7) Uani 1 1 d . . .
C3 C 0.5816(5) 0.9209(5) 0.6024(2) 0.0405(9) Uani 1 1 d . . .
C4 C 0.5717(6) 0.9346(6) 0.5279(2) 0.0476(10) Uani 1 1 d . . .
H4 H 0.4813 0.9774 0.4996 0.057 Uiso 1 1 calc R . .
C5 C 0.6995(6) 0.8834(5) 0.4960(2) 0.0509(12) Uani 1 1 d . . .
H5 H 0.6962 0.8921 0.4449 0.061 Uiso 1 1 calc R . .
C6 C 0.8320(5) 0.8197(6) 0.5370(2) 0.0467(10) Uani 1 1 d . . .
H6 H 0.9190 0.7846 0.5151 0.056 Uiso 1 1 calc R . .
C7 C 0.8312(5) 0.8097(4) 0.6117(2) 0.0372(9) Uani 1 1 d . . .
N8 N 0.4662(4) 0.9649(4) 0.64601(18) 0.0398(7) Uani 1 1 d . . .
N9 N 0.5017(4) 0.9360(4) 0.72070(18) 0.0379(7) Uani 1 1 d . . .
C10 C 0.3742(5) 0.9841(6) 0.7484(3) 0.0467(10) Uani 1 1 d . . .
H10 H 0.3625 0.9792 0.7983 0.056 Uiso 1 1 calc R . .
C11 C 0.2596(6) 1.0429(6) 0.6934(3) 0.0521(11) Uani 1 1 d . . .
H11 H 0.1599 1.0843 0.6996 0.062 Uiso 1 1 calc R . .
C12 C 0.3194(5) 1.0288(5) 0.6296(3) 0.0478(11) Uani 1 1 d . . .
H12 H 0.2690 1.0578 0.5829 0.057 Uiso 1 1 calc R . .
N13 N 0.9503(4) 0.7464(4) 0.66381(18) 0.0385(7) Uani 1 1 d . . .
N14 N 0.9236(4) 0.7526(4) 0.73568(17) 0.0381(7) Uani 1 1 d . . .
C15 C 1.0487(5) 0.6848(5) 0.7732(2) 0.0442(10) Uani 1 1 d . . .
H15 H 1.0641 0.6725 0.8244 0.053 Uiso 1 1 calc R . .
C16 C 1.1543(6) 0.6341(6) 0.7277(3) 0.0557(12) Uani 1 1 d . . .
H16 H 1.2512 0.5821 0.7417 0.067 Uiso 1 1 calc R . .
C17 C 1.0898(5) 0.6743(6) 0.6589(3) 0.0498(11) Uani 1 1 d . . .
H17 H 1.1339 0.6557 0.6157 0.060 Uiso 1 1 calc R . .
N18 N 0.7203(4) 0.8154(4) 0.84961(17) 0.0371(8) Uani 1 1 d . . .
C19 C 0.7786(5) 0.9269(5) 0.8963(2) 0.0368(8) Uani 1 1 d . . .
C20 C 0.7866(5) 0.9137(6) 0.9703(2) 0.0449(10) Uani 1 1 d . . .
H20 H 0.8277 0.9941 1.0022 0.054 Uiso 1 1 calc R . .
C21 C 0.7308(6) 0.7747(6) 0.9961(2) 0.0475(11) Uani 1 1 d . . .
H21 H 0.7342 0.7613 1.0470 0.057 Uiso 1 1 calc R . .
C22 C 0.6702(5) 0.6546(6) 0.9496(2) 0.0477(10) Uani 1 1 d . . .
H22 H 0.6336 0.5604 0.9673 0.057 Uiso 1 1 calc R . .
C23 C 0.6671(5) 0.6824(5) 0.8757(2) 0.0377(9) Uani 1 1 d . . .
N24 N 0.8322(4) 1.0544(4) 0.85819(18) 0.0398(8) Uani 1 1 d . . .
N25 N 0.8125(4) 1.0424(4) 0.78199(18) 0.0376(7) Uani 1 1 d . . .
C26 C 0.8776(5) 1.1716(5) 0.7601(2) 0.0452(10) Uani 1 1 d . . .
H26 H 0.8827 1.1970 0.7109 0.054 Uiso 1 1 calc R . .
C27 C 0.9384(6) 1.2659(6) 0.8203(3) 0.0517(11) Uani 1 1 d . . .
H27 H 0.9894 1.3630 0.8191 0.062 Uiso 1 1 calc R . .
C28 C 0.9075(6) 1.1863(6) 0.8805(3) 0.0507(11) Uani 1 1 d . . .
H28 H 0.9346 1.2186 0.9294 0.061 Uiso 1 1 calc R . .
N29 N 0.6120(4) 0.5783(4) 0.81824(19) 0.0417(8) Uani 1 1 d . . .
N30 N 0.6250(4) 0.6292(4) 0.74879(18) 0.0391(7) Uani 1 1 d . . .
C31 C 0.5760(5) 0.5099(5) 0.7056(3) 0.0472(10) Uani 1 1 d . . .
H31 H 0.5723 0.5098 0.6544 0.057 Uiso 1 1 calc R . .
C32 C 0.5311(6) 0.3857(5) 0.7460(3) 0.0541(12) Uani 1 1 d . . .
H32 H 0.4915 0.2888 0.7278 0.065 Uiso 1 1 calc R . .
C33 C 0.5556(5) 0.4317(5) 0.8178(3) 0.0507(11) Uani 1 1 d . . .
H33 H 0.5368 0.3726 0.8587 0.061 Uiso 1 1 calc R . .
B34 B 0.8026(6) 0.3042(6) 0.5604(3) 0.0531(14) Uani 1 1 d D . .
F35 F 0.6827(4) 0.2581(4) 0.59893(15) 0.0640(8) Uani 1 1 d D A .
F36 F 0.7739(12) 0.2723(11) 0.4874(4) 0.061(3) Uiso 0.50 1 d PD A 1
F37 F 0.8000(13) 0.4705(8) 0.5673(6) 0.067(3) Uiso 0.50 1 d PD A 1
F38 F 0.9474(9) 0.2473(13) 0.5919(5) 0.061(3) Uiso 0.50 1 d PD A 1
F39 F 0.9571(13) 0.2903(17) 0.6031(8) 0.062(5) Uiso 0.25 1 d PD A 2
F40 F 0.8046(16) 0.2321(15) 0.4953(5) 0.046(3) Uiso 0.25 1 d PD A 2
F41 F 0.785(2) 0.4705(13) 0.5497(10) 0.057(5) Uiso 0.25 1 d PD A 2
F42 F 0.9225(12) 0.1958(14) 0.5847(6) 0.047(3) Uiso 0.25 1 d PD A 3
F43 F 0.7362(13) 0.2398(13) 0.4846(4) 0.031(3) Uiso 0.25 1 d PD A 3
F44 F 0.8470(16) 0.4482(12) 0.5521(8) 0.057(4) Uiso 0.25 1 d PD A 3
B45 B 0.7210(7) 0.2839(7) 1.0550(3) 0.0570(14) Uani 1 1 d D . .
F46 F 0.6435(4) 0.2728(4) 0.98426(14) 0.0648(8) Uani 1 1 d D B .
F47 F 0.6814(15) 0.1447(11) 1.0924(6) 0.040(3) Uiso 0.40 1 d PD B 1
F48 F 0.8828(9) 0.2805(16) 1.0518(5) 0.044(2) Uiso 0.40 1 d PD B 1
F49 F 0.6760(15) 0.4132(10) 1.0883(5) 0.058(3) Uiso 0.40 1 d PD B 1
F50 F 0.8916(11) 0.2323(15) 1.0556(6) 0.056(4) Uiso 0.30 1 d PD B 2
F51 F 0.7418(16) 0.4377(12) 1.0866(7) 0.081(4) Uiso 0.30 1 d PD B 2
F52 F 0.6715(11) 0.1933(12) 1.1061(5) 0.044(2) Uiso 0.30 1 d PD B 2
F53 F 0.8688(11) 0.3316(17) 1.0542(6) 0.066(4) Uiso 0.30 1 d PD B 3
F54 F 0.703(2) 0.1505(19) 1.0935(10) 0.071(9) Uiso 0.30 1 d PD B 3
F55 F 0.6264(14) 0.4079(12) 1.0811(6) 0.056(4) Uiso 0.30 1 d PD B 3

loop_
_atom_site_aniso_label
_atom_site_aniso_U_11
_atom_site_aniso_U_22
_atom_site_aniso_U_33
_atom_site_aniso_U_23
_atom_site_aniso_U_13
_atom_site_aniso_U_12
Fe1 0.0350(3) 0.0390(3) 0.0293(2) -0.0001(2) 0.00373(18) 0.0010(3)
N2 0.0367(16) 0.0375(19) 0.0331(15) 0.0012(15) 0.0030(12) 0.0001(16)
C3 0.041(2) 0.040(2) 0.040(2) 0.0019(17) 0.0017(17) -0.0016(17)
C4 0.052(3) 0.055(3) 0.034(2) 0.0053(19) -0.0003(18) 0.000(2)
C5 0.065(3) 0.056(3) 0.032(2) -0.0001(17) 0.008(2) -0.005(2)
C6 0.058(2) 0.048(3) 0.0360(19) -0.0044(19) 0.0144(18) -0.001(2)
C7 0.041(2) 0.034(3) 0.0364(19) -0.0028(14) 0.0046(16) -0.0051(15)
N8 0.0394(18) 0.0450(19) 0.0339(17) 0.0000(14) 0.0010(14) 0.0010(15)
N9 0.0395(18) 0.0377(19) 0.0366(18) 0.0006(13) 0.0055(14) -0.0004(14)
C10 0.041(2) 0.051(3) 0.049(3) -0.0021(19) 0.012(2) -0.0001(19)
C11 0.043(2) 0.047(3) 0.066(3) 0.000(2) 0.007(2) 0.0038(19)
C12 0.043(2) 0.041(2) 0.055(3) 0.0000(19) -0.004(2) 0.0058(18)
N13 0.0392(18) 0.0385(18) 0.0380(18) -0.0023(14) 0.0063(14) -0.0029(14)
N14 0.0382(17) 0.0420(19) 0.0331(17) -0.0013(14) 0.0020(14) 0.0008(14)
C15 0.040(2) 0.045(2) 0.046(2) 0.0047(18) 0.0006(19) 0.0012(18)
C16 0.042(2) 0.056(3) 0.069(3) 0.005(2) 0.007(2) 0.010(2)
C17 0.045(2) 0.051(3) 0.056(3) -0.002(2) 0.016(2) 0.0052(19)
N18 0.0337(15) 0.045(2) 0.0329(15) 0.0017(14) 0.0051(12) 0.0015(14)
C19 0.033(2) 0.046(2) 0.032(2) 0.0015(16) 0.0039(15) -0.0011(16)
C20 0.045(2) 0.057(3) 0.032(2) -0.0036(18) 0.0037(18) 0.0007(19)
C21 0.051(3) 0.062(3) 0.029(2) 0.0059(19) 0.0048(18) 0.006(2)
C22 0.047(2) 0.059(3) 0.038(2) 0.0100(19) 0.0070(18) 0.004(2)
C23 0.034(2) 0.044(2) 0.036(2) 0.0046(16) 0.0045(16) 0.0041(16)
N24 0.0401(19) 0.047(2) 0.0313(17) -0.0027(14) 0.0018(14) -0.0022(15)
N25 0.0398(18) 0.0430(19) 0.0296(16) 0.0017(14) 0.0033(13) 0.0010(14)
C26 0.044(2) 0.046(2) 0.047(2) 0.0067(19) 0.0104(19) 0.0004(18)
C27 0.051(3) 0.049(3) 0.055(3) 0.002(2) 0.007(2) -0.007(2)
C28 0.050(3) 0.056(3) 0.045(3) -0.012(2) 0.003(2) -0.009(2)
N29 0.0423(19) 0.044(2) 0.0393(19) 0.0012(15) 0.0080(15) -0.0001(15)
N30 0.0387(18) 0.0425(19) 0.0361(17) 0.0029(14) 0.0055(14) 0.0076(14)
C31 0.044(2) 0.048(3) 0.049(3) -0.012(2) 0.005(2) -0.0038(18)
C32 0.050(3) 0.046(3) 0.065(3) -0.010(2) 0.006(2) -0.0015(18)
C33 0.046(2) 0.046(3) 0.061(3) 0.006(2) 0.010(2) -0.0038(19)
B34 0.060(3) 0.063(4) 0.038(3) 0.005(2) 0.013(2) 0.002(2)
F35 0.076(2) 0.0679(19) 0.0512(16) -0.0044(14) 0.0211(14) -0.0034(15)
B45 0.062(3) 0.068(4) 0.044(3) 0.009(2) 0.019(3) 0.007(3)
F46 0.0703(19) 0.079(2) 0.0442(15) 0.0093(13) 0.0045(13) 0.0078(15)

loop_
_atom_type_symbol
_atom_type_description
_atom_type_scat_dispersion_real
_atom_type_scat_dispersion_imag
_atom_type_scat_source
C C 0.0033 0.0016 'International Tables Vol C Tables 4.2.6.8 and 6.1.1.4'
H H 0.0000 0.0000 'International Tables Vol C Tables 4.2.6.8 and 6.1.1.4'
N N 0.0061 0.0033 'International Tables Vol C Tables 4.2.6.8 and 6.1.1.4'
Fe Fe 0.3463 0.8444 'International Tables Vol C Tables 4.2.6.8 and 6.1.1.4'
B B 0.0013 0.0007 'International Tables Vol C Tables 4.2.6.8 and 6.1.1.4'
F F 0.0171 0.0103 'International Tables Vol C Tables 4.2.6.8 and 6.1.1.4'

loop_
_geom_angle_atom_site_label_1
_geom_angle_atom_site_label_2
_geom_angle_atom_site_label_3
_geom_angle
N2 Fe1 N18 178.25(18)
N2 Fe1 N14 80.05(14)
N18 Fe1 N14 99.21(14)
N2 Fe1 N30 98.34(15)
N18 Fe1 N30 80.06(15)
N14 Fe1 N30 90.11(15)
N2 Fe1 N9 80.22(14)
N18 Fe1 N9 100.50(14)
N14 Fe1 N9 160.26(13)
N30 Fe1 N9 92.24(14)
N2 Fe1 N25 101.75(15)
N18 Fe1 N25 79.83(15)
N14 Fe1 N25 91.57(15)
N30 Fe1 N25 159.82(13)
N9 Fe1 N25 92.92(14)
C7 N2 C3 119.1(3)
C7 N2 Fe1 120.3(3)
C3 N2 Fe1 120.6(3)
N2 C3 C4 122.5(4)
N2 C3 N8 110.5(3)
C4 C3 N8 127.1(4)
C3 C4 C5 117.4(4)
C4 C5 C6 121.7(4)
C5 C6 C7 116.9(4)
N2 C7 C6 122.4(4)
N2 C7 N13 110.5(3)
C6 C7 N13 127.1(4)
C12 N8 N9 110.9(4)
C12 N8 C3 132.5(4)
N9 N8 C3 116.6(3)
C10 N9 N8 104.5(3)
C10 N9 Fe1 143.4(3)
N8 N9 Fe1 112.0(2)
N9 C10 C11 110.9(4)
C12 C11 C10 106.8(4)
C11 C12 N8 106.8(4)
C17 N13 N14 110.4(3)
C17 N13 C7 133.3(4)
N14 N13 C7 116.3(3)
C15 N14 N13 104.9(3)
C15 N14 Fe1 142.1(3)
N13 N14 Fe1 112.8(2)
N14 C15 C16 111.4(4)
C17 C16 C15 106.1(4)
N13 C17 C16 107.2(4)
C19 N18 C23 119.4(3)
C19 N18 Fe1 120.9(3)
C23 N18 Fe1 119.6(3)
N18 C19 C20 123.3(4)
N18 C19 N24 110.5(3)
C20 C19 N24 126.2(4)
C19 C20 C21 116.3(4)
C20 C21 C22 122.4(4)
C23 C22 C21 115.8(4)
N18 C23 C22 122.7(4)
N18 C23 N29 111.2(3)
C22 C23 N29 126.1(4)
C28 N24 N25 110.9(3)
C28 N24 C19 132.7(4)
N25 N24 C19 116.4(3)
C26 N25 N24 104.4(3)
C26 N25 Fe1 143.0(3)
N24 N25 Fe1 112.4(2)
N25 C26 C27 111.2(4)
C28 C27 C26 105.3(4)
N24 C28 C27 108.2(4)
C33 N29 N30 111.5(4)
C33 N29 C23 132.4(4)
N30 N29 C23 115.9(3)
C31 N30 N29 104.8(4)
C31 N30 Fe1 142.0(3)
N29 N30 Fe1 113.2(3)
N30 C31 C32 111.0(4)
C33 C32 C31 106.4(4)
N29 C33 C32 106.3(4)
F36 B34 F38 111.8(7)
F44 B34 F35 125.3(7)
F40 B34 F35 115.4(7)
F36 B34 F35 114.1(6)
F38 B34 F35 111.3(5)
F44 B34 F42 116.9(9)
F35 B34 F42 101.7(6)
F36 B34 F37 106.5(6)
F38 B34 F37 109.8(7)
F35 B34 F37 102.6(5)
F40 B34 F39 108.9(8)
F35 B34 F39 112.3(7)
F40 B34 F41 110.1(9)
F35 B34 F41 106.4(8)
F39 B34 F41 103.0(9)
F44 B34 F43 108.0(8)
F35 B34 F43 99.3(5)
F42 B34 F43 102.1(7)
F53 B45 F54 116.0(10)
F53 B45 F46 109.8(6)
F52 B45 F46 118.1(6)
F49 B45 F46 111.0(6)
F54 B45 F46 111.1(10)
F49 B45 F48 112.6(9)
F46 B45 F48 107.6(5)
F52 B45 F51 106.3(8)
F46 B45 F51 117.4(6)
F49 B45 F47 111.3(7)
F46 B45 F47 106.4(6)
F48 B45 F47 107.7(8)
F53 B45 F55 110.4(8)
F54 B45 F55 109.6(10)
F46 B45 F55 98.6(6)
F52 B45 F50 102.8(7)
F46 B45 F50 108.4(6)
F51 B45 F50 101.6(8)

loop_
_geom_bond_atom_site_label_1
_geom_bond_atom_site_label_2
_geom_bond_distance
Fe1 N2 1.893(3)
Fe1 N18 1.905(3)
Fe1 N14 1.968(3)
Fe1 N30 1.975(4)
Fe1 N9 1.979(3)
Fe1 N25 1.981(4)
N2 C7 1.339(5)
N2 C3 1.340(5)
C3 C4 1.369(6)
C3 N8 1.404(5)
C4 C5 1.377(7)
C5 C6 1.377(7)
C6 C7 1.380(5)
C7 N13 1.403(5)
N8 C12 1.357(6)
N8 N9 1.389(5)
N9 C10 1.326(6)
C10 C11 1.397(7)
C11 C12 1.350(7)
N13 C17 1.351(6)
N13 N14 1.376(5)
N14 C15 1.319(5)
C15 C16 1.382(7)
C16 C17 1.354(7)
N18 C19 1.333(5)
N18 C23 1.340(5)
C19 C20 1.361(6)
C19 N24 1.408(5)
C20 C21 1.390(7)
C21 C22 1.392(7)
C22 C23 1.379(6)
C23 N29 1.412(5)
N24 C28 1.335(6)
N24 N25 1.395(4)
N25 C26 1.325(6)
C26 C27 1.410(7)
C27 C28 1.359(7)
N29 C33 1.344(6)
N29 N30 1.371(5)
N30 C31 1.325(5)
C31 C32 1.383(7)
C32 C33 1.368(7)
B34 F44 1.305(10)
B34 F40 1.352(10)
B34 F36 1.360(8)
B34 F38 1.374(9)
B34 F35 1.378(6)
B34 F42 1.404(10)
B34 F37 1.431(9)
B34 F39 1.437(11)
B34 F41 1.443(12)
B34 F43 1.533(9)
B45 F53 1.323(10)
B45 F52 1.333(9)
B45 F49 1.347(9)
B45 F54 1.364(12)
B45 F46 1.380(6)
B45 F48 1.384(9)
B45 F51 1.441(11)
B45 F47 1.441(9)
B45 F55 1.454(10)
B45 F50 1.514(10)
